data_1564334
loop_
_publ_author_name
'Xu, Yankun'
'Xu, Weiwei'
'Chen, Xinyang'
'Luo, Xiai'
'Lu, Haiyan'
'Zhang, Minghao'
'Yang, Xiumei'
'Deng, Guobo'
'Liang, Yun'
'Yang, Yuan'

_publ_section_title
;
 Me3SiSiMe2(OnBu): a disilane reagent for the synthesis of diverse
 silacycles via Brook- and retro-Brook-type rearrangement
;
_journal_name_full 'Chemical Science'
_journal_paper_doi 10.1039/D1SC03487A
_journal_year 2021
_chemical_formula_sum 'C27 H33 N O2 Si2'
_chemical_formula_weight 459.72
_space_group_crystal_system monoclinic
_space_group_IT_number 14
_space_group_name_Hall '-P 2ybc'
_space_group_name_H-M_alt 'P 1 21/c 1'
_atom_sites_solution_hydrogens geom
_audit_creation_method SHELXL-2014
_audit_update_record
;
2020-10-24 deposited with the CCDC.	2021-08-02 downloaded from the CCDC.
;
_cell_angle_alpha 90
_cell_angle_beta 93.6710(10)
_cell_angle_gamma 90
_cell_formula_units_Z 4
_cell_length_a 9.5504(9)
_cell_length_b 25.159(3)
_cell_length_c 10.9734(11)
_cell_measurement_reflns_used 9495
_cell_measurement_temperature 296(2)
_cell_measurement_theta_max 25.57
_cell_measurement_theta_min 2.29
_cell_volume 2631.3(5)
_computing_cell_refinement 'Bruker SAINT'
_computing_data_collection 'Bruker APEX2'
_computing_data_reduction 'Bruker SAINT'
_computing_molecular_graphics 'Bruker SHELXTL'
_computing_publication_material 'Bruker SHELXTL'
_computing_structure_refinement 'SHELXL-2014 (Sheldrick, 2014)'
_computing_structure_solution 'SHELXS-97 (Sheldrick 2008)'
_diffrn_ambient_temperature 296(2)
_diffrn_measured_fraction_theta_full 0.974
_diffrn_measured_fraction_theta_max 0.999
_diffrn_measurement_device_type 'Bruker APEX-II CCD'
_diffrn_measurement_method '\f and \w scans'
_diffrn_radiation_type MoK\a
_diffrn_radiation_wavelength 0.71073
_diffrn_reflns_av_R_equivalents 0.0264
_diffrn_reflns_av_unetI/netI 0.0186
_diffrn_reflns_Laue_measured_fraction_full 0.974
_diffrn_reflns_Laue_measured_fraction_max 0.999
_diffrn_reflns_limit_h_max 11
_diffrn_reflns_limit_h_min -11
_diffrn_reflns_limit_k_max 29
_diffrn_reflns_limit_k_min -29
_diffrn_reflns_limit_l_max 13
_diffrn_reflns_limit_l_min -13
_diffrn_reflns_number 25209
_diffrn_reflns_point_group_measured_fraction_full 0.974
_diffrn_reflns_point_group_measured_fraction_max 0.999
_diffrn_reflns_theta_full 25.242
_diffrn_reflns_theta_max 25.006
_diffrn_reflns_theta_min 2.137
_exptl_absorpt_coefficient_mu 0.157
_exptl_absorpt_correction_type none
_exptl_crystal_density_diffrn 1.160
_exptl_crystal_description block
_exptl_crystal_F_000 984
_exptl_crystal_size_max 0.230
_exptl_crystal_size_mid 0.220
_exptl_crystal_size_min 0.190
_refine_diff_density_max 0.302
_refine_diff_density_min -0.247
_refine_diff_density_rms 0.041
_refine_ls_extinction_method none
_refine_ls_goodness_of_fit_ref 1.041
_refine_ls_hydrogen_treatment constr
_refine_ls_matrix_type full
_refine_ls_number_parameters 295
_refine_ls_number_reflns 4633
_refine_ls_number_restraints 0
_refine_ls_restrained_S_all 1.041
_refine_ls_R_factor_all 0.0684
_refine_ls_R_factor_gt 0.0549
_refine_ls_shift/su_max 0.000
_refine_ls_shift/su_mean 0.000
_refine_ls_structure_factor_coef Fsqd
_refine_ls_weighting_details 'w=1/[\s^2^(Fo^2^)+(0.0627P)^2^+1.7907P] where P=(Fo^2^+2Fc^2^)/3'
_refine_ls_weighting_scheme calc
_refine_ls_wR_factor_gt 0.1404
_refine_ls_wR_factor_ref 0.1468
_reflns_Friedel_coverage 0.000
_reflns_number_gt 3756
_reflns_number_total 4633
_reflns_threshold_expression 'I > 2\s(I)'
_cod_data_source_file d1sc03487a2.cif
_cod_data_source_block zxm342_0m
_cod_original_cell_volume 2631.3(4)
_cod_original_sg_symbol_H-M 'P 21/c'
_cod_database_code 1564334
_shelx_space_group_comment
; 
The symmetry employed for this shelxl refinement is uniquely defined 
by the following loop, which should always be used as a source of 
symmetry information in preference to the above space-group names. 
They are only intended as comments. 
;
_shelx_estimated_absorpt_t_min 0.965
_shelx_estimated_absorpt_t_max 0.971
_shelxl_version_number 2014-3

loop_
_space_group_symop_operation_xyz
'x, y, z'
'-x, y+1/2, -z+1/2'
'-x, -y, -z'
'x, -y-1/2, z-1/2'

loop_
_atom_site_label
_atom_site_type_symbol
_atom_site_fract_x
_atom_site_fract_y
_atom_site_fract_z
_atom_site_U_iso_or_equiv
_atom_site_adp_type
_atom_site_occupancy
_atom_site_site_symmetry_order
_atom_site_calc_flag
_atom_site_refinement_flags_posn
_atom_site_refinement_flags_adp
_atom_site_refinement_flags_occupancy
_atom_site_disorder_assembly
_atom_site_disorder_group
Si2 Si 0.41956(8) 0.38831(4) 0.54585(7) 0.0615(2) Uani 1 1 d . . . . .
O2 O 0.1838(2) 0.29437(8) 0.31576(18) 0.0685(5) Uani 1 1 d . . . . .
C16 C 0.0447(3) 0.43735(11) 0.5870(2) 0.0534(6) Uani 1 1 d . . . . .
H16 H 0.0776 0.4700 0.5615 0.064 Uiso 1 1 calc R U . . .
Si1 Si 0.27832(8) 0.39594(3) 0.10785(7) 0.0569(2) Uani 1 1 d . . . . .
C3 C 0.1030(2) 0.41172(10) 0.1733(2) 0.0464(6) Uani 1 1 d . . . . .
C4 C 0.0516(2) 0.40516(9) 0.2904(2) 0.0413(5) Uani 1 1 d . . . . .
C14 C 0.1396(2) 0.38341(9) 0.4040(2) 0.0421(5) Uani 1 1 d . . . . .
C13 C 0.1343(3) 0.32236(10) 0.3935(2) 0.0484(6) Uani 1 1 d . . . . .
N1 N 0.0585(2) 0.30294(8) 0.48450(19) 0.0504(5) Uani 1 1 d . . . . .
C21 C 0.0265(3) 0.24692(11) 0.5002(3) 0.0670(8) Uani 1 1 d . . . . .
H21A H 0.0558 0.2364 0.5830 0.080 Uiso 1 1 calc R U . . .
H21B H 0.0798 0.2261 0.4450 0.080 Uiso 1 1 calc R U . . .
C22 C -0.1255(3) 0.23470(10) 0.4767(3) 0.0609(7) Uani 1 1 d . . . . .
C23 C -0.2055(4) 0.25969(13) 0.3845(3) 0.0772(9) Uani 1 1 d . . . . .
H23 H -0.1642 0.2850 0.3365 0.093 Uiso 1 1 calc R U . . .
C24 C -0.3460(5) 0.24767(18) 0.3624(4) 0.1073(13) Uani 1 1 d . . . . .
H24 H -0.3988 0.2643 0.2993 0.129 Uiso 1 1 calc R U . . .
C25 C -0.4065(5) 0.2109(2) 0.4349(6) 0.1270(18) Uani 1 1 d . . . . .
H25 H -0.5016 0.2032 0.4226 0.152 Uiso 1 1 calc R U . . .
C1 C 0.4006(3) 0.45267(16) 0.1274(4) 0.0930(11) Uani 1 1 d . . . . .
H1A H 0.4262 0.4576 0.2127 0.139 Uiso 1 1 calc R U . . .
H1B H 0.3559 0.4843 0.0950 0.139 Uiso 1 1 calc R U . . .
H1C H 0.4833 0.4456 0.0848 0.139 Uiso 1 1 calc R U . . .
C8 C 0.0089(3) 0.43341(11) 0.0829(2) 0.0599(7) Uani 1 1 d . . . . .
H8 H 0.0409 0.4394 0.0058 0.072 Uiso 1 1 calc R U . . .
C7 C -0.1278(3) 0.44623(13) 0.1025(3) 0.0686(8) Uani 1 1 d . . . . .
H7 H -0.1859 0.4608 0.0399 0.082 Uiso 1 1 calc R U . . .
C6 C -0.1770(3) 0.43741(12) 0.2142(3) 0.0630(7) Uani 1 1 d . . . . .
H6 H -0.2699 0.4451 0.2280 0.076 Uiso 1 1 calc R U . . .
C5 C -0.0886(2) 0.41708(10) 0.3069(2) 0.0513(6) Uani 1 1 d . . . . .
H5 H -0.1235 0.4111 0.3829 0.062 Uiso 1 1 calc R U . . .
C20 C 0.0200(2) 0.34373(10) 0.5629(2) 0.0466(6) Uani 1 1 d . . . . .
C19 C -0.0527(3) 0.33949(12) 0.6674(2) 0.0603(7) Uani 1 1 d . . . . .
H19 H -0.0840 0.3067 0.6941 0.072 Uiso 1 1 calc R U . . .
C18 C -0.0770(3) 0.38528(14) 0.7302(3) 0.0684(8) Uani 1 1 d . . . . .
H18 H -0.1271 0.3836 0.8000 0.082 Uiso 1 1 calc R U . . .
C17 C -0.0286(3) 0.43374(13) 0.6920(3) 0.0651(8) Uani 1 1 d . . . . .
H17 H -0.0450 0.4642 0.7369 0.078 Uiso 1 1 calc R U . . .
C15 C 0.0679(2) 0.39205(9) 0.5212(2) 0.0428(5) Uani 1 1 d . . . . .
C27 C -0.1883(4) 0.19684(14) 0.5461(3) 0.0901(11) Uani 1 1 d . . . . .
H27 H -0.1357 0.1789 0.6074 0.108 Uiso 1 1 calc R U . . .
C26 C -0.3277(6) 0.1856(2) 0.5248(5) 0.1282(18) Uani 1 1 d . . . . .
H26 H -0.3693 0.1603 0.5726 0.154 Uiso 1 1 calc R U . . .
C12 C 0.2911(2) 0.40497(11) 0.4139(2) 0.0524(6) Uani 1 1 d . . . . .
H12A H 0.2842 0.4434 0.4109 0.063 Uiso 1 1 calc R U . . .
H12B H 0.3341 0.3940 0.3402 0.063 Uiso 1 1 calc R U . . .
C11 C 0.3920(4) 0.32177(16) 0.6116(4) 0.0998(13) Uani 1 1 d . . . . .
H11A H 0.3924 0.2955 0.5482 0.150 Uiso 1 1 calc R U . . .
H11B H 0.3034 0.3210 0.6482 0.150 Uiso 1 1 calc R U . . .
H11C H 0.4659 0.3143 0.6726 0.150 Uiso 1 1 calc R U . . .
C10 C 0.4140(5) 0.43984(19) 0.6664(4) 0.1062(13) Uani 1 1 d . . . . .
H10A H 0.4899 0.4342 0.7267 0.159 Uiso 1 1 calc R U . . .
H10B H 0.3264 0.4376 0.7043 0.159 Uiso 1 1 calc R U . . .
H10C H 0.4230 0.4744 0.6306 0.159 Uiso 1 1 calc R U . . .
C9 C 0.5947(3) 0.39232(19) 0.4824(4) 0.1011(13) Uani 1 1 d . . . . .
H9A H 0.6648 0.3794 0.5418 0.152 Uiso 1 1 calc R U . . .
H9B H 0.6147 0.4286 0.4628 0.152 Uiso 1 1 calc R U . . .
H9C H 0.5952 0.3710 0.4099 0.152 Uiso 1 1 calc R U . . .
C2 C 0.2486(4) 0.38529(18) -0.0588(3) 0.0978(12) Uani 1 1 d . . . . .
H2A H 0.3325 0.3715 -0.0907 0.147 Uiso 1 1 calc R U . . .
H2B H 0.2246 0.4185 -0.0980 0.147 Uiso 1 1 calc R U . . .
H2C H 0.1733 0.3604 -0.0742 0.147 Uiso 1 1 calc R U . . .
O1 O 0.3538(2) 0.34313(10) 0.1635(2) 0.0892(8) Uani 1 1 d . . . . .
H1 H 0.3010 0.3279 0.2082 0.134 Uiso 1 1 calc R U . . .

loop_
_atom_site_aniso_label
_atom_site_aniso_U_11
_atom_site_aniso_U_22
_atom_site_aniso_U_33
_atom_site_aniso_U_23
_atom_site_aniso_U_13
_atom_site_aniso_U_12
Si2 0.0422(4) 0.0861(6) 0.0550(5) 0.0148(4) -0.0069(3) 0.0028(4)
O2 0.0833(14) 0.0565(11) 0.0686(12) 0.0037(10) 0.0279(11) 0.0127(10)
C16 0.0529(14) 0.0546(15) 0.0524(15) -0.0001(12) 0.0001(11) 0.0031(12)
Si1 0.0471(4) 0.0752(5) 0.0494(4) 0.0132(4) 0.0102(3) 0.0009(3)
C3 0.0417(12) 0.0502(14) 0.0470(13) 0.0047(11) 0.0003(10) -0.0002(10)
C4 0.0360(11) 0.0407(12) 0.0470(13) 0.0047(10) -0.0008(9) 0.0004(9)
C14 0.0359(11) 0.0470(13) 0.0436(12) 0.0082(10) 0.0029(9) 0.0014(9)
C13 0.0455(13) 0.0520(14) 0.0481(14) 0.0097(11) 0.0055(11) 0.0057(11)
N1 0.0547(12) 0.0440(11) 0.0534(12) 0.0078(9) 0.0102(10) -0.0017(9)
C21 0.080(2) 0.0458(15) 0.0758(19) 0.0154(13) 0.0137(16) -0.0005(14)
C22 0.0806(19) 0.0445(14) 0.0593(16) -0.0077(12) 0.0176(15) -0.0138(13)
C23 0.082(2) 0.070(2) 0.080(2) -0.0063(17) 0.0090(18) -0.0215(17)
C24 0.099(3) 0.103(3) 0.117(3) -0.022(3) -0.017(2) -0.023(3)
C25 0.092(3) 0.129(4) 0.161(5) -0.037(4) 0.023(3) -0.055(3)
C1 0.0601(19) 0.116(3) 0.103(3) 0.026(2) 0.0055(18) -0.0238(19)
C8 0.0607(16) 0.0693(18) 0.0490(15) 0.0143(13) -0.0020(12) 0.0034(13)
C7 0.0603(17) 0.078(2) 0.0647(19) 0.0098(15) -0.0157(14) 0.0163(15)
C6 0.0397(13) 0.079(2) 0.0687(18) -0.0028(15) -0.0056(12) 0.0142(13)
C5 0.0376(12) 0.0636(16) 0.0525(14) 0.0009(12) 0.0016(10) 0.0037(11)
C20 0.0411(12) 0.0557(15) 0.0426(13) 0.0071(11) 0.0002(10) -0.0023(11)
C19 0.0601(16) 0.0738(19) 0.0476(15) 0.0101(13) 0.0076(12) -0.0096(14)
C18 0.0618(17) 0.102(2) 0.0420(15) -0.0022(15) 0.0095(13) -0.0045(16)
C17 0.0634(17) 0.078(2) 0.0532(16) -0.0154(14) 0.0014(13) 0.0090(15)
C15 0.0365(12) 0.0498(13) 0.0416(12) 0.0066(10) -0.0015(9) 0.0010(10)
C27 0.117(3) 0.071(2) 0.084(2) 0.0041(18) 0.022(2) -0.038(2)
C26 0.138(4) 0.118(4) 0.132(4) -0.003(3) 0.034(3) -0.074(3)
C12 0.0381(13) 0.0682(17) 0.0506(14) 0.0163(12) -0.0015(10) -0.0032(11)
C11 0.083(2) 0.109(3) 0.104(3) 0.044(2) -0.023(2) 0.012(2)
C10 0.103(3) 0.138(4) 0.075(2) -0.013(2) -0.015(2) -0.007(3)
C9 0.0439(17) 0.158(4) 0.101(3) 0.022(3) -0.0022(17) 0.005(2)
C2 0.089(3) 0.145(4) 0.061(2) 0.001(2) 0.0198(18) 0.014(2)
O1 0.0818(15) 0.1027(18) 0.0881(16) 0.0327(13) 0.0444(12) 0.0386(13)

loop_
_atom_type_symbol
_atom_type_description
_atom_type_scat_dispersion_real
_atom_type_scat_dispersion_imag
_atom_type_scat_source
C C 0.0033 0.0016 'International Tables Vol C Tables 4.2.6.8 and 6.1.1.4'
H H 0.0000 0.0000 'International Tables Vol C Tables 4.2.6.8 and 6.1.1.4'
N N 0.0061 0.0033 'International Tables Vol C Tables 4.2.6.8 and 6.1.1.4'
O O 0.0106 0.0060 'International Tables Vol C Tables 4.2.6.8 and 6.1.1.4'
Si Si 0.0817 0.0704 'International Tables Vol C Tables 4.2.6.8 and 6.1.1.4'

loop_
_geom_angle_atom_site_label_1
_geom_angle_atom_site_label_2
_geom_angle_atom_site_label_3
_geom_angle
_geom_angle_site_symmetry_1
_geom_angle_site_symmetry_3
_geom_angle_publ_flag
C11 Si2 C9 110.49(19) . . ?
C11 Si2 C10 110.1(2) . . ?
C9 Si2 C10 107.3(2) . . ?
C11 Si2 C12 113.55(14) . . ?
C9 Si2 C12 104.95(15) . . ?
C10 Si2 C12 110.21(17) . . ?
C15 C16 C17 119.2(3) . . ?
C15 C16 H16 120.4 . . ?
C17 C16 H16 120.4 . . ?
O1 Si1 C1 109.17(17) . . ?
O1 Si1 C2 106.93(17) . . ?
C1 Si1 C2 106.40(19) . . ?
O1 Si1 C3 114.29(11) . . ?
C1 Si1 C3 111.06(16) . . ?
C2 Si1 C3 108.62(14) . . ?
C8 C3 C4 116.3(2) . . ?
C8 C3 Si1 110.63(18) . . ?
C4 C3 Si1 133.03(18) . . ?
C5 C4 C3 119.0(2) . . ?
C5 C4 C14 116.4(2) . . ?
C3 C4 C14 124.6(2) . . ?
C15 C14 C13 101.12(18) . . ?
C15 C14 C12 111.3(2) . . ?
C13 C14 C12 112.5(2) . . ?
C15 C14 C4 112.35(18) . . ?
C13 C14 C4 106.05(19) . . ?
C12 C14 C4 112.83(18) . . ?
O2 C13 N1 123.5(2) . . ?
O2 C13 C14 127.8(2) . . ?
N1 C13 C14 108.6(2) . . ?
C13 N1 C20 111.1(2) . . ?
C13 N1 C21 124.1(2) . . ?
C20 N1 C21 124.8(2) . . ?
N1 C21 C22 112.9(2) . . ?
N1 C21 H21A 109.0 . . ?
C22 C21 H21A 109.0 . . ?
N1 C21 H21B 109.0 . . ?
C22 C21 H21B 109.0 . . ?
H21A C21 H21B 107.8 . . ?
C23 C22 C27 118.6(3) . . ?
C23 C22 C21 121.4(3) . . ?
C27 C22 C21 120.0(3) . . ?
C22 C23 C24 121.0(4) . . ?
C22 C23 H23 119.5 . . ?
C24 C23 H23 119.5 . . ?
C25 C24 C23 119.1(5) . . ?
C25 C24 H24 120.5 . . ?
C23 C24 H24 120.5 . . ?
C26 C25 C24 120.2(4) . . ?
C26 C25 H25 119.9 . . ?
C24 C25 H25 119.9 . . ?
Si1 C1 H1A 109.5 . . ?
Si1 C1 H1B 109.5 . . ?
H1A C1 H1B 109.5 . . ?
Si1 C1 H1C 109.5 . . ?
H1A C1 H1C 109.5 . . ?
H1B C1 H1C 109.5 . . ?
C7 C8 C3 123.5(3) . . ?
C7 C8 H8 118.3 . . ?
C3 C8 H8 118.3 . . ?
C6 C7 C8 119.3(3) . . ?
C6 C7 H7 120.3 . . ?
C8 C7 H7 120.3 . . ?
C7 C6 C5 119.7(2) . . ?
C7 C6 H6 120.2 . . ?
C5 C6 H6 120.2 . . ?
C6 C5 C4 122.1(2) . . ?
C6 C5 H5 118.9 . . ?
C4 C5 H5 118.9 . . ?
C19 C20 C15 122.4(2) . . ?
C19 C20 N1 128.1(2) . . ?
C15 C20 N1 109.5(2) . . ?
C18 C19 C20 117.5(3) . . ?
C18 C19 H19 121.2 . . ?
C20 C19 H19 121.2 . . ?
C19 C18 C17 121.4(3) . . ?
C19 C18 H18 119.3 . . ?
C17 C18 H18 119.3 . . ?
C18 C17 C16 120.4(3) . . ?
C18 C17 H17 119.8 . . ?
C16 C17 H17 119.8 . . ?
C16 C15 C20 119.1(2) . . ?
C16 C15 C14 131.6(2) . . ?
C20 C15 C14 109.4(2) . . ?
C26 C27 C22 120.2(4) . . ?
C26 C27 H27 119.9 . . ?
C22 C27 H27 119.9 . . ?
C25 C26 C27 121.0(4) . . ?
C25 C26 H26 119.5 . . ?
C27 C26 H26 119.5 . . ?
C14 C12 Si2 122.51(17) . . ?
C14 C12 H12A 106.7 . . ?
Si2 C12 H12A 106.7 . . ?
C14 C12 H12B 106.7 . . ?
Si2 C12 H12B 106.7 . . ?
H12A C12 H12B 106.6 . . ?
Si2 C11 H11A 109.5 . . ?
Si2 C11 H11B 109.5 . . ?
H11A C11 H11B 109.5 . . ?
Si2 C11 H11C 109.5 . . ?
H11A C11 H11C 109.5 . . ?
H11B C11 H11C 109.5 . . ?
Si2 C10 H10A 109.5 . . ?
Si2 C10 H10B 109.5 . . ?
H10A C10 H10B 109.5 . . ?
Si2 C10 H10C 109.5 . . ?
H10A C10 H10C 109.5 . . ?
H10B C10 H10C 109.5 . . ?
Si2 C9 H9A 109.5 . . ?
Si2 C9 H9B 109.5 . . ?
H9A C9 H9B 109.5 . . ?
Si2 C9 H9C 109.5 . . ?
H9A C9 H9C 109.5 . . ?
H9B C9 H9C 109.5 . . ?
Si1 C2 H2A 109.5 . . ?
Si1 C2 H2B 109.5 . . ?
H2A C2 H2B 109.5 . . ?
Si1 C2 H2C 109.5 . . ?
H2A C2 H2C 109.5 . . ?
H2B C2 H2C 109.5 . . ?
Si1 O1 H1 109.5 . . ?

loop_
_geom_bond_atom_site_label_1
_geom_bond_atom_site_label_2
_geom_bond_distance
_geom_bond_site_symmetry_2
_geom_bond_publ_flag
Si2 C11 1.849(4) . ?
Si2 C9 1.855(3) . ?
Si2 C10 1.855(4) . ?
Si2 C12 1.884(2) . ?
O2 C13 1.224(3) . ?
C16 C15 1.375(3) . ?
C16 C17 1.389(4) . ?
C16 H16 0.9300 . ?
Si1 O1 1.613(2) . ?
Si1 C1 1.848(4) . ?
Si1 C2 1.852(4) . ?
Si1 C3 1.906(2) . ?
C3 C8 1.405(3) . ?
C3 C4 1.414(3) . ?
C4 C5 1.395(3) . ?
C4 C14 1.558(3) . ?
C14 C15 1.511(3) . ?
C14 C13 1.541(3) . ?
C14 C12 1.543(3) . ?
C13 N1 1.361(3) . ?
N1 C20 1.403(3) . ?
N1 C21 1.455(3) . ?
C21 C22 1.490(4) . ?
C21 H21A 0.9700 . ?
C21 H21B 0.9700 . ?
C22 C23 1.380(4) . ?
C22 C27 1.380(4) . ?
C23 C24 1.382(5) . ?
C23 H23 0.9300 . ?
C24 C25 1.372(7) . ?
C24 H24 0.9300 . ?
C25 C26 1.359(7) . ?
C25 H25 0.9300 . ?
C1 H1A 0.9600 . ?
C1 H1B 0.9600 . ?
C1 H1C 0.9600 . ?
C8 C7 1.375(4) . ?
C8 H8 0.9300 . ?
C7 C6 1.359(4) . ?
C7 H7 0.9300 . ?
C6 C5 1.378(4) . ?
C6 H6 0.9300 . ?
C5 H5 0.9300 . ?
C20 C19 1.382(3) . ?
C20 C15 1.387(3) . ?
C19 C18 1.370(4) . ?
C19 H19 0.9300 . ?
C18 C17 1.378(4) . ?
C18 H18 0.9300 . ?
C17 H17 0.9300 . ?
C27 C26 1.366(7) . ?
C27 H27 0.9300 . ?
C26 H26 0.9300 . ?
C12 H12A 0.9700 . ?
C12 H12B 0.9700 . ?
C11 H11A 0.9600 . ?
C11 H11B 0.9600 . ?
C11 H11C 0.9600 . ?
C10 H10A 0.9600 . ?
C10 H10B 0.9600 . ?
C10 H10C 0.9600 . ?
C9 H9A 0.9600 . ?
C9 H9B 0.9600 . ?
C9 H9C 0.9600 . ?
C2 H2A 0.9600 . ?
C2 H2B 0.9600 . ?
C2 H2C 0.9600 . ?
O1 H1 0.8200 . ?

loop_
_geom_hbond_atom_site_label_D
_geom_hbond_atom_site_label_H
_geom_hbond_atom_site_label_A
_geom_hbond_distance_DH
_geom_hbond_distance_HA
_geom_hbond_distance_DA
_geom_hbond_angle_DHA
_geom_hbond_site_symmetry_A
O1 H1 O2 0.82 1.88 2.699(3) 177.8 .
O1 H1 O2 0.82 1.88 2.699(3) 177.8 .

loop_
_geom_torsion_atom_site_label_1
_geom_torsion_atom_site_label_2
_geom_torsion_atom_site_label_3
_geom_torsion_atom_site_label_4
_geom_torsion
_geom_torsion_site_symmetry_1
_geom_torsion_site_symmetry_2
_geom_torsion_site_symmetry_3
_geom_torsion_site_symmetry_4
_geom_torsion_publ_flag
C8 C3 C4 C5 4.0(3) . . . . ?
Si1 C3 C4 C5 -174.8(2) . . . . ?
C8 C3 C4 C14 -178.2(2) . . . . ?
Si1 C3 C4 C14 3.0(4) . . . . ?
C5 C4 C14 C15 -14.7(3) . . . . ?
C3 C4 C14 C15 167.5(2) . . . . ?
C5 C4 C14 C13 94.9(2) . . . . ?
C3 C4 C14 C13 -82.9(3) . . . . ?
C5 C4 C14 C12 -141.5(2) . . . . ?
C3 C4 C14 C12 40.6(3) . . . . ?
C15 C14 C13 O2 -177.0(3) . . . . ?
C12 C14 C13 O2 -58.1(3) . . . . ?
C4 C14 C13 O2 65.6(3) . . . . ?
C15 C14 C13 N1 5.4(2) . . . . ?
C12 C14 C13 N1 124.3(2) . . . . ?
C4 C14 C13 N1 -112.0(2) . . . . ?
O2 C13 N1 C20 177.6(2) . . . . ?
C14 C13 N1 C20 -4.7(3) . . . . ?
O2 C13 N1 C21 -0.3(4) . . . . ?
C14 C13 N1 C21 177.4(2) . . . . ?
C13 N1 C21 C22 -112.1(3) . . . . ?
C20 N1 C21 C22 70.3(3) . . . . ?
N1 C21 C22 C23 37.9(4) . . . . ?
N1 C21 C22 C27 -143.5(3) . . . . ?
C27 C22 C23 C24 0.7(5) . . . . ?
C21 C22 C23 C24 179.2(3) . . . . ?
C22 C23 C24 C25 1.0(6) . . . . ?
C23 C24 C25 C26 -1.9(7) . . . . ?
C4 C3 C8 C7 -2.4(4) . . . . ?
Si1 C3 C8 C7 176.8(3) . . . . ?
C3 C8 C7 C6 -0.5(5) . . . . ?
C8 C7 C6 C5 1.6(5) . . . . ?
C7 C6 C5 C4 0.2(4) . . . . ?
C3 C4 C5 C6 -3.1(4) . . . . ?
C14 C4 C5 C6 178.9(2) . . . . ?
C13 N1 C20 C19 -177.6(2) . . . . ?
C21 N1 C20 C19 0.3(4) . . . . ?
C13 N1 C20 C15 1.8(3) . . . . ?
C21 N1 C20 C15 179.7(2) . . . . ?
C15 C20 C19 C18 0.0(4) . . . . ?
N1 C20 C19 C18 179.4(3) . . . . ?
C20 C19 C18 C17 -1.2(4) . . . . ?
C19 C18 C17 C16 1.1(4) . . . . ?
C15 C16 C17 C18 0.2(4) . . . . ?
C17 C16 C15 C20 -1.3(4) . . . . ?
C17 C16 C15 C14 178.4(2) . . . . ?
C19 C20 C15 C16 1.2(4) . . . . ?
N1 C20 C15 C16 -178.2(2) . . . . ?
C19 C20 C15 C14 -178.6(2) . . . . ?
N1 C20 C15 C14 2.0(3) . . . . ?
C13 C14 C15 C16 175.9(2) . . . . ?
C12 C14 C15 C16 56.2(3) . . . . ?
C4 C14 C15 C16 -71.5(3) . . . . ?
C13 C14 C15 C20 -4.4(2) . . . . ?
C12 C14 C15 C20 -124.0(2) . . . . ?
C4 C14 C15 C20 108.3(2) . . . . ?
C23 C22 C27 C26 -1.5(5) . . . . ?
C21 C22 C27 C26 179.9(4) . . . . ?
C24 C25 C26 C27 1.1(8) . . . . ?
C22 C27 C26 C25 0.6(7) . . . . ?
C15 C14 C12 Si2 49.6(3) . . . . ?
C13 C14 C12 Si2 -63.1(3) . . . . ?
C4 C14 C12 Si2 177.00(18) . . . . ?
C11 Si2 C12 C14 31.1(3) . . . . ?
C9 Si2 C12 C14 151.8(3) . . . . ?
C10 Si2 C12 C14 -93.0(3) . . . . ?
